data_2223233
loop_
_publ_author_name
'Zhang, Liang'
'Sun, Di'
'Gao, Xiang-Zhi'
'Xie, Su-Yuan'
'Huang, Rong-Bin'

_publ_section_title
;
 5-Bromo-2,3-dihydro-1<i>H</i>-cyclopenta[<i>a</i>]naphthalen-1-one
;
_journal_coeditor_code XU2577
_journal_issue 9
_journal_name_full 'Acta Crystallographica Section E'
_journal_page_first o2174
_journal_paper_doi 10.1107/S1600536809031547
_journal_volume 65
_journal_year 2009
_chemical_formula_iupac 'C13 H9 Br O'
_chemical_formula_moiety 'C13 H9 Br O'
_chemical_formula_sum 'C13 H9 Br O'
_chemical_formula_weight 261.10
_chemical_name_systematic
;
5-Bromo-2,3-dihydro-1<i>H</i>-cyclopenta[<i>a</i>]naphthalen-1-one
;
_space_group_IT_number 2
_symmetry_cell_setting triclinic
_symmetry_space_group_name_Hall '-P 1'
_symmetry_space_group_name_H-M 'P -1'
_atom_sites_solution_hydrogens geom
_atom_sites_solution_primary direct
_atom_sites_solution_secondary difmap
_audit_creation_method SHELXL-97
_cell_angle_alpha 87.763(6)
_cell_angle_beta 78.991(6)
_cell_angle_gamma 87.154(7)
_cell_formula_units_Z 4
_cell_length_a 7.369(2)
_cell_length_b 9.986(3)
_cell_length_c 14.177(5)
_cell_measurement_reflns_used 2244
_cell_measurement_temperature 298(2)
_cell_measurement_theta_max 51.545
_cell_measurement_theta_min 4.955
_cell_volume 1022.3(5)
_computing_cell_refinement 'CrysAlis RED (Oxford Diffraction, 2008)'
_computing_data_collection 'CrysAlis CCD (Oxford Diffraction, 2008)'
_computing_data_reduction 'CrysAlis RED (Oxford Diffraction, 2008)'
_computing_molecular_graphics 'SHELXL97 (Sheldrick, 2008)'
_computing_publication_material 'SHELXL97 (Sheldrick, 2008) and publCIF (Westrip, 2009)'
_computing_structure_refinement 'SHELXL97 (Sheldrick, 2008)'
_computing_structure_solution 'SHELXS97 (Sheldrick, 2008)'
_diffrn_ambient_temperature 298(2)
_diffrn_detector_area_resol_mean 16.1903
_diffrn_measured_fraction_theta_full 0.978
_diffrn_measured_fraction_theta_max 0.978
_diffrn_measurement_device_type 'Oxford Gemini S Ultra'
_diffrn_measurement_method \w
_diffrn_radiation_monochromator graphite
_diffrn_radiation_source 'fine-focus sealed tube'
_diffrn_radiation_type MoK\a
_diffrn_radiation_wavelength 0.71073
_diffrn_reflns_av_R_equivalents 0.0225
_diffrn_reflns_av_sigmaI/netI 0.0493
_diffrn_reflns_limit_h_max 8
_diffrn_reflns_limit_h_min -8
_diffrn_reflns_limit_k_max 7
_diffrn_reflns_limit_k_min -11
_diffrn_reflns_limit_l_max 16
_diffrn_reflns_limit_l_min -16
_diffrn_reflns_number 5159
_diffrn_reflns_theta_full 25.00
_diffrn_reflns_theta_max 25.00
_diffrn_reflns_theta_min 2.04
_diffrn_standards_decay_% 0
_diffrn_standards_interval_count 0
_diffrn_standards_interval_time 0
_diffrn_standards_number 0
_exptl_absorpt_coefficient_mu 3.986
_exptl_absorpt_correction_T_max 0.7959
_exptl_absorpt_correction_T_min 0.7155
_exptl_absorpt_correction_type multi-scan
_exptl_absorpt_process_details '(CrysAlis RED; Oxford Diffraction, 2008)'
_exptl_crystal_colour yellow
_exptl_crystal_density_diffrn 1.696
_exptl_crystal_density_method 'not measured'
_exptl_crystal_description block
_exptl_crystal_F_000 520
_exptl_crystal_size_max 0.09
_exptl_crystal_size_mid 0.08
_exptl_crystal_size_min 0.06
_refine_diff_density_max 0.523
_refine_diff_density_min -0.401
_refine_ls_extinction_method none
_refine_ls_goodness_of_fit_ref 0.966
_refine_ls_hydrogen_treatment constr
_refine_ls_matrix_type full
_refine_ls_number_parameters 271
_refine_ls_number_reflns 3524
_refine_ls_number_restraints 0
_refine_ls_restrained_S_all 0.966
_refine_ls_R_factor_all 0.0551
_refine_ls_R_factor_gt 0.0412
_refine_ls_shift/su_max 0.000
_refine_ls_shift/su_mean 0.000
_refine_ls_structure_factor_coef Fsqd
_refine_ls_weighting_details 'calc w=1/[\s^2^(Fo^2^)+(0.0728P)^2^] where P=(Fo^2^+2Fc^2^)/3'
_refine_ls_weighting_scheme calc
_refine_ls_wR_factor_gt 0.1118
_refine_ls_wR_factor_ref 0.1186
_reflns_number_gt 2663
_reflns_number_total 3524
_reflns_threshold_expression I>2\s(I)
_cod_data_source_file xu2577.cif
_cod_data_source_block I
_cod_database_code 2223233
_cod_database_fobs_code 2223233

loop_
_symmetry_equiv_pos_as_xyz
'x, y, z'
'-x, -y, -z'

loop_
_atom_site_type_symbol
_atom_site_label
_atom_site_fract_x
_atom_site_fract_y
_atom_site_fract_z
_atom_site_U_iso_or_equiv
_atom_site_adp_type
_atom_site_calc_flag
_atom_site_refinement_flags
_atom_site_occupancy
_atom_site_disorder_assembly
_atom_site_disorder_group
Br Br1 0.65084(6) 0.55540(4) 0.27810(3) 0.06465(19) Uani d . 1 . .
Br Br2 0.91872(7) 0.04342(5) 0.24015(3) 0.07118(19) Uani d . 1 . .
C C1 0.8141(5) 0.4593(4) -0.1539(3) 0.0496(9) Uani d . 1 . .
C C2 0.8305(6) 0.3098(4) -0.1488(3) 0.0595(11) Uani d . 1 . .
H H2A 0.9522 0.2786 -0.1815 0.071 Uiso calc R 1 . .
H H2B 0.7384 0.2722 -0.1794 0.071 Uiso calc R 1 . .
C C3 0.8005(6) 0.2664(4) -0.0430(3) 0.0574(10) Uani d . 1 . .
H H3A 0.6953 0.2096 -0.0262 0.069 Uiso calc R 1 . .
H H3B 0.9093 0.2181 -0.0279 0.069 Uiso calc R 1 . .
C C4 0.7646(5) 0.3963(3) 0.0089(3) 0.0428(8) Uani d . 1 . .
C C5 0.7302(5) 0.4116(4) 0.1088(3) 0.0507(9) Uani d . 1 . .
H H5A 0.7291 0.3373 0.1505 0.061 Uiso calc R 1 . .
C C6 0.6988(5) 0.5365(4) 0.1428(3) 0.0454(9) Uani d . 1 . .
C C7 0.7025(5) 0.6556(3) 0.0827(2) 0.0406(8) Uani d . 1 . .
C C8 0.6704(5) 0.7859(3) 0.1171(3) 0.0480(9) Uani d . 1 . .
H H8A 0.6451 0.7985 0.1830 0.058 Uiso calc R 1 . .
C C9 0.6756(5) 0.8937(4) 0.0558(3) 0.0540(10) Uani d . 1 . .
H H9A 0.6544 0.9794 0.0801 0.065 Uiso calc R 1 . .
C C10 0.7121(5) 0.8774(4) -0.0427(3) 0.0527(9) Uani d . 1 . .
H H10A 0.7146 0.9523 -0.0840 0.063 Uiso calc R 1 . .
C C11 0.7444(5) 0.7531(3) -0.0796(3) 0.0477(9) Uani d . 1 . .
H H11A 0.7701 0.7435 -0.1459 0.057 Uiso calc R 1 . .
C C12 0.7392(5) 0.6376(3) -0.0175(2) 0.0397(8) Uani d . 1 . .
C C13 0.7711(5) 0.5055(4) -0.0526(3) 0.0416(8) Uani d . 1 . .
C C14 0.6249(5) -0.0807(4) 0.6648(3) 0.0528(10) Uani d . 1 . .
C C15 0.5904(6) -0.2280(4) 0.6573(3) 0.0656(12) Uani d . 1 . .
H H15A 0.6664 -0.2829 0.6938 0.079 Uiso calc R 1 . .
H H15B 0.4615 -0.2452 0.6825 0.079 Uiso calc R 1 . .
C C16 0.6392(5) -0.2604(4) 0.5528(3) 0.0551(10) Uani d . 1 . .
H H16A 0.5316 -0.2878 0.5296 0.066 Uiso calc R 1 . .
H H16B 0.7347 -0.3316 0.5420 0.066 Uiso calc R 1 . .
C C17 0.7091(4) -0.1300(3) 0.5032(3) 0.0435(9) Uani d . 1 . .
C C18 0.7752(5) -0.1078(4) 0.4049(3) 0.0498(9) Uani d . 1 . .
H H18A 0.7815 -0.1767 0.3620 0.060 Uiso calc R 1 . .
C C19 0.8295(5) 0.0155(4) 0.3739(3) 0.0462(9) Uani d . 1 . .
C C20 0.8236(4) 0.1243(3) 0.4364(3) 0.0416(8) Uani d . 1 . .
C C21 0.8801(5) 0.2544(4) 0.4031(3) 0.0491(9) Uani d . 1 . .
H H21A 0.9247 0.2718 0.3381 0.059 Uiso calc R 1 . .
C C22 0.8680(5) 0.3541(4) 0.4681(3) 0.0569(11) Uani d . 1 . .
H H22A 0.9033 0.4396 0.4459 0.068 Uiso calc R 1 . .
C C23 0.8054(5) 0.3321(4) 0.5651(3) 0.0543(10) Uani d . 1 . .
H H23A 0.8014 0.4011 0.6077 0.065 Uiso calc R 1 . .
C C24 0.7489(5) 0.2069(4) 0.5980(3) 0.0542(10) Uani d . 1 . .
H H24A 0.7043 0.1923 0.6633 0.065 Uiso calc R 1 . .
C C25 0.7569(5) 0.1006(3) 0.5352(3) 0.0429(9) Uani d . 1 . .
C C26 0.7001(5) -0.0297(3) 0.5667(3) 0.0414(8) Uani d . 1 . .
O O1 0.8324(5) 0.5286(3) -0.2259(2) 0.0722(9) Uani d . 1 . .
O O2 0.5922(4) -0.0199(3) 0.7378(2) 0.0781(9) Uani d . 1 . .

loop_
_atom_site_aniso_label
_atom_site_aniso_U_11
_atom_site_aniso_U_22
_atom_site_aniso_U_33
_atom_site_aniso_U_12
_atom_site_aniso_U_13
_atom_site_aniso_U_23
Br1 0.0910(4) 0.0609(3) 0.0390(3) -0.0119(2) -0.0041(2) 0.00645(18)
Br2 0.0765(3) 0.0813(4) 0.0490(3) -0.0153(2) 0.0092(2) -0.0078(2)
C1 0.045(2) 0.051(2) 0.054(2) 0.0024(17) -0.0130(19) -0.0079(19)
C2 0.065(3) 0.057(3) 0.056(3) -0.003(2) -0.008(2) -0.015(2)
C3 0.058(3) 0.041(2) 0.074(3) -0.0061(18) -0.011(2) -0.0051(19)
C4 0.0401(19) 0.037(2) 0.051(2) -0.0083(15) -0.0050(16) -0.0017(16)
C5 0.059(2) 0.042(2) 0.050(2) -0.0074(18) -0.0108(19) 0.0109(17)
C6 0.050(2) 0.047(2) 0.039(2) -0.0091(17) -0.0047(17) 0.0022(16)
C7 0.0395(19) 0.041(2) 0.041(2) -0.0082(15) -0.0069(16) 0.0048(15)
C8 0.053(2) 0.045(2) 0.045(2) -0.0002(17) -0.0088(18) -0.0033(17)
C9 0.064(3) 0.035(2) 0.063(3) -0.0005(18) -0.013(2) -0.0006(17)
C10 0.062(3) 0.043(2) 0.051(2) -0.0005(18) -0.0076(19) 0.0106(17)
C11 0.058(2) 0.045(2) 0.039(2) -0.0037(18) -0.0066(18) 0.0081(16)
C12 0.0379(19) 0.0370(19) 0.044(2) -0.0035(15) -0.0072(16) 0.0030(15)
C13 0.039(2) 0.042(2) 0.044(2) -0.0062(15) -0.0080(16) -0.0005(15)
C14 0.045(2) 0.061(3) 0.054(3) -0.0040(19) -0.0141(19) 0.012(2)
C15 0.059(3) 0.061(3) 0.080(3) -0.013(2) -0.024(2) 0.031(2)
C16 0.046(2) 0.038(2) 0.083(3) -0.0077(17) -0.017(2) 0.0108(19)
C17 0.0309(18) 0.042(2) 0.059(2) -0.0021(15) -0.0142(17) 0.0055(17)
C18 0.045(2) 0.041(2) 0.064(3) -0.0022(17) -0.0090(19) -0.0090(18)
C19 0.040(2) 0.055(2) 0.040(2) -0.0015(17) -0.0010(16) 0.0007(16)
C20 0.0318(18) 0.041(2) 0.051(2) -0.0002(15) -0.0073(16) 0.0004(16)
C21 0.043(2) 0.048(2) 0.058(2) -0.0121(17) -0.0121(18) 0.0083(18)
C22 0.059(3) 0.034(2) 0.081(3) -0.0123(18) -0.020(2) 0.004(2)
C23 0.053(2) 0.045(2) 0.067(3) -0.0079(18) -0.015(2) -0.016(2)
C24 0.056(2) 0.057(3) 0.052(2) -0.0019(19) -0.013(2) -0.0053(19)
C25 0.0360(19) 0.042(2) 0.052(2) 0.0007(15) -0.0123(17) -0.0037(16)
C26 0.040(2) 0.042(2) 0.044(2) -0.0029(16) -0.0117(16) 0.0053(15)
O1 0.098(2) 0.079(2) 0.0383(17) 0.0139(17) -0.0135(16) -0.0042(15)
O2 0.092(2) 0.089(2) 0.052(2) -0.0133(18) -0.0097(17) 0.0082(17)

loop_
_atom_type_symbol
_atom_type_description
_atom_type_scat_dispersion_real
_atom_type_scat_dispersion_imag
_atom_type_scat_source
C C 0.0033 0.0016 'International Tables Vol C Tables 4.2.6.8 and 6.1.1.4'
H H 0.0000 0.0000 'International Tables Vol C Tables 4.2.6.8 and 6.1.1.4'
Br Br -0.2901 2.4595 'International Tables Vol C Tables 4.2.6.8 and 6.1.1.4'
O O 0.0106 0.0060 'International Tables Vol C Tables 4.2.6.8 and 6.1.1.4'

loop_
_geom_angle_atom_site_label_1
_geom_angle_atom_site_label_2
_geom_angle_atom_site_label_3
_geom_angle_site_symmetry_1
_geom_angle_site_symmetry_3
_geom_angle
_geom_angle_publ_flag
O1 C1 C2 . . 126.2(4) ?
O1 C1 C13 . . 126.9(4) ?
C2 C1 C13 . . 106.9(3) ?
C1 C2 C3 . . 107.6(3) ?
C1 C2 H2A . . 110.2 ?
C3 C2 H2A . . 110.2 ?
C1 C2 H2B . . 110.2 ?
C3 C2 H2B . . 110.2 ?
H2A C2 H2B . . 108.5 ?
C4 C3 C2 . . 103.8(3) ?
C4 C3 H3A . . 111.0 ?
C2 C3 H3A . . 111.0 ?
C4 C3 H3B . . 111.0 ?
C2 C3 H3B . . 111.0 ?
H3A C3 H3B . . 109.0 ?
C13 C4 C5 . . 120.9(3) ?
C13 C4 C3 . . 112.5(3) ?
C5 C4 C3 . . 126.6(3) ?
C6 C5 C4 . . 118.4(3) ?
C6 C5 H5A . . 120.8 ?
C4 C5 H5A . . 120.8 ?
C5 C6 C7 . . 123.8(3) ?
C5 C6 Br1 . . 117.9(3) ?
C7 C6 Br1 . . 118.3(3) ?
C8 C7 C12 . . 119.0(3) ?
C8 C7 C6 . . 124.4(3) ?
C12 C7 C6 . . 116.7(3) ?
C9 C8 C7 . . 121.0(4) ?
C9 C8 H8A . . 119.5 ?
C7 C8 H8A . . 119.5 ?
C8 C9 C10 . . 120.6(4) ?
C8 C9 H9A . . 119.7 ?
C10 C9 H9A . . 119.7 ?
C11 C10 C9 . . 120.6(4) ?
C11 C10 H10A . . 119.7 ?
C9 C10 H10A . . 119.7 ?
C10 C11 C12 . . 120.4(3) ?
C10 C11 H11A . . 119.8 ?
C12 C11 H11A . . 119.8 ?
C7 C12 C13 . . 119.1(3) ?
C7 C12 C11 . . 118.4(3) ?
C13 C12 C11 . . 122.5(3) ?
C4 C13 C12 . . 121.1(3) ?
C4 C13 C1 . . 109.1(3) ?
C12 C13 C1 . . 129.7(3) ?
O2 C14 C26 . . 128.1(4) ?
O2 C14 C15 . . 124.9(4) ?
C26 C14 C15 . . 107.0(3) ?
C16 C15 C14 . . 107.2(3) ?
C16 C15 H15A . . 110.3 ?
C14 C15 H15A . . 110.3 ?
C16 C15 H15B . . 110.3 ?
C14 C15 H15B . . 110.3 ?
H15A C15 H15B . . 108.5 ?
C15 C16 C17 . . 104.2(3) ?
C15 C16 H16A . . 110.9 ?
C17 C16 H16A . . 110.9 ?
C15 C16 H16B . . 110.9 ?
C17 C16 H16B . . 110.9 ?
H16A C16 H16B . . 108.9 ?
C26 C17 C18 . . 121.2(3) ?
C26 C17 C16 . . 111.9(4) ?
C18 C17 C16 . . 127.0(3) ?
C19 C18 C17 . . 118.5(3) ?
C19 C18 H18A . . 120.7 ?
C17 C18 H18A . . 120.7 ?
C18 C19 C20 . . 123.1(4) ?
C18 C19 Br2 . . 117.8(3) ?
C20 C19 Br2 . . 119.1(3) ?
C25 C20 C21 . . 119.4(3) ?
C25 C20 C19 . . 117.9(3) ?
C21 C20 C19 . . 122.8(4) ?
C22 C21 C20 . . 119.0(4) ?
C22 C21 H21A . . 120.5 ?
C20 C21 H21A . . 120.5 ?
C21 C22 C23 . . 122.3(4) ?
C21 C22 H22A . . 118.8 ?
C23 C22 H22A . . 118.8 ?
C24 C23 C22 . . 119.1(4) ?
C24 C23 H23A . . 120.4 ?
C22 C23 H23A . . 120.4 ?
C23 C24 C25 . . 121.4(4) ?
C23 C24 H24A . . 119.3 ?
C25 C24 H24A . . 119.3 ?
C24 C25 C20 . . 118.7(4) ?
C24 C25 C26 . . 122.9(4) ?
C20 C25 C26 . . 118.3(3) ?
C17 C26 C25 . . 121.0(3) ?
C17 C26 C14 . . 109.7(3) ?
C25 C26 C14 . . 129.3(3) ?

loop_
_geom_bond_atom_site_label_1
_geom_bond_atom_site_label_2
_geom_bond_site_symmetry_2
_geom_bond_distance
_geom_bond_publ_flag
Br1 C6 . 1.898(4) ?
Br2 C19 . 1.899(4) ?
C1 O1 . 1.200(5) ?
C1 C2 . 1.492(5) ?
C1 C13 . 1.496(5) ?
C2 C3 . 1.522(6) ?
C2 H2A . 0.9700 ?
C2 H2B . 0.9700 ?
C3 C4 . 1.504(5) ?
C3 H3A . 0.9700 ?
C3 H3B . 0.9700 ?
C4 C13 . 1.366(5) ?
C4 C5 . 1.403(5) ?
C5 C6 . 1.349(5) ?
C5 H5A . 0.9300 ?
C6 C7 . 1.434(5) ?
C7 C8 . 1.400(5) ?
C7 C12 . 1.412(5) ?
C8 C9 . 1.354(5) ?
C8 H8A . 0.9300 ?
C9 C10 . 1.386(5) ?
C9 H9A . 0.9300 ?
C10 C11 . 1.358(5) ?
C10 H10A . 0.9300 ?
C11 C12 . 1.421(5) ?
C11 H11A . 0.9300 ?
C12 C13 . 1.421(5) ?
C14 O2 . 1.198(5) ?
C14 C26 . 1.476(5) ?
C14 C15 . 1.517(6) ?
C15 C16 . 1.501(6) ?
C15 H15A . 0.9700 ?
C15 H15B . 0.9700 ?
C16 C17 . 1.521(5) ?
C16 H16A . 0.9700 ?
C16 H16B . 0.9700 ?
C17 C26 . 1.364(5) ?
C17 C18 . 1.398(5) ?
C18 C19 . 1.345(5) ?
C18 H18A . 0.9300 ?
C19 C20 . 1.423(5) ?
C20 C25 . 1.408(5) ?
C20 C21 . 1.420(5) ?
C21 C22 . 1.371(5) ?
C21 H21A . 0.9300 ?
C22 C23 . 1.376(6) ?
C22 H22A . 0.9300 ?
C23 C24 . 1.373(6) ?
C23 H23A . 0.9300 ?
C24 C25 . 1.404(5) ?
C24 H24A . 0.9300 ?
C25 C26 . 1.416(5) ?

loop_
_geom_hbond_atom_site_label_D
_geom_hbond_atom_site_label_H
_geom_hbond_atom_site_label_A
_geom_hbond_site_symmetry_A
_geom_hbond_distance_DH
_geom_hbond_distance_HA
_geom_hbond_distance_DA
_geom_hbond_angle_DHA
_geom_hbond_publ_flag
C15 H15A O1 1_546 0.97 2.54 3.495(5) 167 y

loop_
_geom_torsion_atom_site_label_1
_geom_torsion_atom_site_label_2
_geom_torsion_atom_site_label_3
_geom_torsion_atom_site_label_4
_geom_torsion_site_symmetry_1
_geom_torsion_site_symmetry_2
_geom_torsion_site_symmetry_3
_geom_torsion_site_symmetry_4
_geom_torsion
_geom_torsion_publ_flag
O1 C1 C2 C3 . . . . 178.9(4) ?
C13 C1 C2 C3 . . . . -1.1(4) ?
C1 C2 C3 C4 . . . . 0.8(4) ?
C2 C3 C4 C13 . . . . -0.2(4) ?
C2 C3 C4 C5 . . . . -179.3(4) ?
C13 C4 C5 C6 . . . . 1.7(5) ?
C3 C4 C5 C6 . . . . -179.3(3) ?
C4 C5 C6 C7 . . . . -1.4(6) ?
C4 C5 C6 Br1 . . . . 179.6(3) ?
C5 C6 C7 C8 . . . . -179.9(3) ?
Br1 C6 C7 C8 . . . . -0.9(5) ?
C5 C6 C7 C12 . . . . 0.8(5) ?
Br1 C6 C7 C12 . . . . 179.8(2) ?
C12 C7 C8 C9 . . . . -0.5(5) ?
C6 C7 C8 C9 . . . . -179.8(4) ?
C7 C8 C9 C10 . . . . 0.3(6) ?
C8 C9 C10 C11 . . . . -0.4(6) ?
C9 C10 C11 C12 . . . . 0.7(6) ?
C8 C7 C12 C13 . . . . -179.7(3) ?
C6 C7 C12 C13 . . . . -0.5(5) ?
C8 C7 C12 C11 . . . . 0.8(5) ?
C6 C7 C12 C11 . . . . -179.9(3) ?
C10 C11 C12 C7 . . . . -0.9(5) ?
C10 C11 C12 C13 . . . . 179.7(3) ?
C5 C4 C13 C12 . . . . -1.4(5) ?
C3 C4 C13 C12 . . . . 179.4(3) ?
C5 C4 C13 C1 . . . . 178.7(3) ?
C3 C4 C13 C1 . . . . -0.5(4) ?
C7 C12 C13 C4 . . . . 0.8(5) ?
C11 C12 C13 C4 . . . . -179.8(3) ?
C7 C12 C13 C1 . . . . -179.3(3) ?
C11 C12 C13 C1 . . . . 0.0(6) ?
O1 C1 C13 C4 . . . . -179.0(4) ?
C2 C1 C13 C4 . . . . 1.0(4) ?
O1 C1 C13 C12 . . . . 1.1(7) ?
C2 C1 C13 C12 . . . . -178.9(3) ?
O2 C14 C15 C16 . . . . 176.4(4) ?
C26 C14 C15 C16 . . . . -2.3(4) ?
C14 C15 C16 C17 . . . . 2.3(4) ?
C15 C16 C17 C26 . . . . -1.6(4) ?
C15 C16 C17 C18 . . . . 178.8(3) ?
C26 C17 C18 C19 . . . . -0.3(5) ?
C16 C17 C18 C19 . . . . 179.3(3) ?
C17 C18 C19 C20 . . . . 0.3(5) ?
C17 C18 C19 Br2 . . . . -180.0(2) ?
C18 C19 C20 C25 . . . . -0.2(5) ?
Br2 C19 C20 C25 . . . . -180.0(2) ?
C18 C19 C20 C21 . . . . -179.6(3) ?
Br2 C19 C20 C21 . . . . 0.6(4) ?
C25 C20 C21 C22 . . . . -0.1(5) ?
C19 C20 C21 C22 . . . . 179.3(3) ?
C20 C21 C22 C23 . . . . 1.0(5) ?
C21 C22 C23 C24 . . . . -1.5(6) ?
C22 C23 C24 C25 . . . . 1.2(6) ?
C23 C24 C25 C20 . . . . -0.4(5) ?
C23 C24 C25 C26 . . . . 179.9(3) ?
C21 C20 C25 C24 . . . . -0.2(5) ?
C19 C20 C25 C24 . . . . -179.6(3) ?
C21 C20 C25 C26 . . . . 179.5(3) ?
C19 C20 C25 C26 . . . . 0.1(5) ?
C18 C17 C26 C25 . . . . 0.2(5) ?
C16 C17 C26 C25 . . . . -179.4(3) ?
C18 C17 C26 C14 . . . . 179.8(3) ?
C16 C17 C26 C14 . . . . 0.2(4) ?
C24 C25 C26 C17 . . . . 179.6(3) ?
C20 C25 C26 C17 . . . . -0.1(5) ?
C24 C25 C26 C14 . . . . 0.0(6) ?
C20 C25 C26 C14 . . . . -179.7(3) ?
O2 C14 C26 C17 . . . . -177.3(4) ?
C15 C14 C26 C17 . . . . 1.3(4) ?
O2 C14 C26 C25 . . . . 2.2(6) ?
C15 C14 C26 C25 . . . . -179.1(3) ?
O1 C1 C2 C3 . . . . 178.9(4) ?
C13 C1 C2 C3 . . . . -1.1(4) ?
C1 C2 C3 C4 . . . . 0.8(4) ?
C2 C3 C4 C13 . . . . -0.2(4) ?
C2 C3 C4 C5 . . . . -179.3(4) ?
C13 C4 C5 C6 . . . . 1.7(5) ?
C3 C4 C5 C6 . . . . -179.3(3) ?
C4 C5 C6 C7 . . . . -1.4(6) ?
C4 C5 C6 Br1 . . . . 179.6(3) ?
C5 C6 C7 C8 . . . . -179.9(3) ?
Br1 C6 C7 C8 . . . . -0.9(5) ?
C5 C6 C7 C12 . . . . 0.8(5) ?
Br1 C6 C7 C12 . . . . 179.8(2) ?
C12 C7 C8 C9 . . . . -0.5(5) ?
C6 C7 C8 C9 . . . . -179.8(4) ?
C7 C8 C9 C10 . . . . 0.3(6) ?
C8 C9 C10 C11 . . . . -0.4(6) ?
C9 C10 C11 C12 . . . . 0.7(6) ?
C8 C7 C12 C13 . . . . -179.7(3) ?
C6 C7 C12 C13 . . . . -0.5(5) ?
C8 C7 C12 C11 . . . . 0.8(5) ?
C6 C7 C12 C11 . . . . -179.9(3) ?
C10 C11 C12 C7 . . . . -0.9(5) ?
C10 C11 C12 C13 . . . . 179.7(3) ?
C5 C4 C13 C12 . . . . -1.4(5) ?
C3 C4 C13 C12 . . . . 179.4(3) ?
C5 C4 C13 C1 . . . . 178.7(3) ?
C3 C4 C13 C1 . . . . -0.5(4) ?
C7 C12 C13 C4 . . . . 0.8(5) ?
C11 C12 C13 C4 . . . . -179.8(3) ?
C7 C12 C13 C1 . . . . -179.3(3) ?
C11 C12 C13 C1 . . . . 0.0(6) ?
O1 C1 C13 C4 . . . . -179.0(4) ?
C2 C1 C13 C4 . . . . 1.0(4) ?
O1 C1 C13 C12 . . . . 1.1(7) ?
C2 C1 C13 C12 . . . . -178.9(3) ?
O2 C14 C15 C16 . . . . 176.4(4) ?
C26 C14 C15 C16 . . . . -2.3(4) ?
C14 C15 C16 C17 . . . . 2.3(4) ?
C15 C16 C17 C26 . . . . -1.6(4) ?
C15 C16 C17 C18 . . . . 178.8(3) ?
C26 C17 C18 C19 . . . . -0.3(5) ?
C16 C17 C18 C19 . . . . 179.3(3) ?
C17 C18 C19 C20 . . . . 0.3(5) ?
C17 C18 C19 Br2 . . . . -180.0(2) ?
C18 C19 C20 C25 . . . . -0.2(5) ?
Br2 C19 C20 C25 . . . . -180.0(2) ?
C18 C19 C20 C21 . . . . -179.6(3) ?
Br2 C19 C20 C21 . . . . 0.6(4) ?
C25 C20 C21 C22 . . . . -0.1(5) ?
C19 C20 C21 C22 . . . . 179.3(3) ?
C20 C21 C22 C23 . . . . 1.0(5) ?
C21 C22 C23 C24 . . . . -1.5(6) ?
C22 C23 C24 C25 . . . . 1.2(6) ?
C23 C24 C25 C20 . . . . -0.4(5) ?
C23 C24 C25 C26 . . . . 179.9(3) ?
C21 C20 C25 C24 . . . . -0.2(5) ?
C19 C20 C25 C24 . . . . -179.6(3) ?
C21 C20 C25 C26 . . . . 179.5(3) ?
C19 C20 C25 C26 . . . . 0.1(5) ?
C18 C17 C26 C25 . . . . 0.2(5) ?
C16 C17 C26 C25 . . . . -179.4(3) ?
C18 C17 C26 C14 . . . . 179.8(3) ?
C16 C17 C26 C14 . . . . 0.2(4) ?
C24 C25 C26 C17 . . . . 179.6(3) ?
C20 C25 C26 C17 . . . . -0.1(5) ?
C24 C25 C26 C14 . . . . 0.0(6) ?
C20 C25 C26 C14 . . . . -179.7(3) ?
O2 C14 C26 C17 . . . . -177.3(4) ?
C15 C14 C26 C17 . . . . 1.3(4) ?
O2 C14 C26 C25 . . . . 2.2(6) ?
C15 C14 C26 C25 . . . . -179.1(3) ?
